data_4078643
loop_
_publ_author_name
'Bowie, John H.'
'Bruce, Michael I.'
'Buntine, Mark A.'
'Gentleman, Alexander S.'
'Graham, David C.'
'Low, Paul J.'
'Metha, Gregory F.'
'Mitchell, Cassandra'
'Parker, Christian R.'
'Skelton, Brian W.'
'White, Allan H.'

_publ_section_title
;
 Facile Decarboxylation of Propiolic Acid on a Ruthenium Center and
 Related Chemistry
;
_journal_issue 15
_journal_name_full Organometallics
_journal_page_first 5262
_journal_paper_doi 10.1021/om300157w
_journal_volume 31
_journal_year 2012
_chemical_formula_moiety 'C37 H38 O3 P2 Ru1'
_chemical_formula_sum 'C37 H38 O3 P2 Ru'
_chemical_formula_weight 693.73
_space_group_IT_number 33
_symmetry_cell_setting orthorhombic
_symmetry_space_group_name_Hall 'P 2c -2n'
_symmetry_space_group_name_H-M 'P n a 21'
_cell_angle_alpha 90.00000
_cell_angle_beta 90.0000
_cell_angle_gamma 90.00000
_cell_formula_units_Z 4
_cell_length_a 18.2760(10)
_cell_length_b 10.680(2)
_cell_length_c 16.1890(10)
_cell_measurement_reflns_used 7408
_cell_measurement_temperature 170
_cell_measurement_theta_max 28.92
_cell_measurement_theta_min 2.28
_cell_volume 3159.9(6)
_computing_cell_refinement 'Siemens SAINT (Siemens, 1995)'
_computing_data_collection 'Siemens SMART (Siemens, 1995)'
_computing_data_reduction 'xtal ADDREF SORTRF'
_computing_molecular_graphics xtal
_computing_publication_material 'xtal BONDLA CIFIO'
_computing_structure_refinement 'xtal CRYLSQ'
_computing_structure_solution xtal
_diffrn_ambient_temperature 170
_diffrn_measured_fraction_theta_full 1
_diffrn_measured_fraction_theta_max 1
_diffrn_measurement_device_type
;
Bruker SMART CCD diffractometer
;
_diffrn_measurement_method '\w scans'
_diffrn_radiation_detector 'CCD area detector'
_diffrn_radiation_monochromator graphite
_diffrn_radiation_source 'sealed tube'
_diffrn_radiation_type 'Mo K\a'
_diffrn_radiation_wavelength .71073
_diffrn_reflns_av_R_equivalents .015
_diffrn_reflns_av_sigmaI/netI .012
_diffrn_reflns_limit_h_max 24
_diffrn_reflns_limit_h_min -24
_diffrn_reflns_limit_k_max 14
_diffrn_reflns_limit_k_min -14
_diffrn_reflns_limit_l_max 21
_diffrn_reflns_limit_l_min -21
_diffrn_reflns_number 28867
_diffrn_reflns_theta_full 28.5
_diffrn_reflns_theta_max 28.5
_diffrn_reflns_theta_min 2.21
_diffrn_standards_decay_% 0
_diffrn_standards_number 0
_exptl_absorpt_coefficient_mu .634
_exptl_absorpt_correction_T_max 1
_exptl_absorpt_correction_T_min .92
_exptl_absorpt_correction_type multi-scan
_exptl_absorpt_process_details
;
 SADABS; Sheldrick, 1996
;
_exptl_crystal_colour yellow
_exptl_crystal_density_diffrn 1.458
_exptl_crystal_density_method 'not measured'
_exptl_crystal_description prism
_exptl_crystal_F_000 1432
_exptl_crystal_size_max .55
_exptl_crystal_size_mid .4
_exptl_crystal_size_min .23
_refine_diff_density_max .983
_refine_diff_density_min -.437
_refine_ls_abs_structure_details 'Flack xabs refined'
_refine_ls_abs_structure_Flack -.00(3)
_refine_ls_extinction_method none
_refine_ls_goodness_of_fit_all 1.052
_refine_ls_goodness_of_fit_ref 1.035
_refine_ls_hydrogen_treatment noref
_refine_ls_matrix_type full
_refine_ls_number_constraints 0
_refine_ls_number_parameters 388
_refine_ls_number_reflns 4099
_refine_ls_number_restraints 0
_refine_ls_R_factor_all .025
_refine_ls_R_factor_gt .024
_refine_ls_shift/su_max .014
_refine_ls_shift/su_mean .001
_refine_ls_structure_factor_coef F
_refine_ls_weighting_scheme calc
_refine_ls_wR_factor_all .043
_refine_ls_wR_factor_ref .042
_reflns_d_resolution_high .734
_reflns_d_resolution_low 9.204
_reflns_Friedel_coverage .97
_reflns_limit_h_max 24
_reflns_limit_h_min 0
_reflns_limit_k_max 14
_reflns_limit_k_min 0
_reflns_limit_l_max 21
_reflns_limit_l_min 0
_reflns_number_gt 4099
_reflns_number_total 4158
_reflns_threshold_expression 'F    >  4.00 sig(F   )'
_cod_data_source_file om300157w_si_002.cif
_cod_data_source_block br1183
_cod_original_sg_symbol_Hall p_2c_-2n
_cod_original_sg_symbol_H-M P_n_a_21
_cod_original_formula_sum 'C37 H38 O3 P2 Ru1'
_cod_database_code 4078643

loop_
_symmetry_equiv_pos_as_xyz
+x,+y,+z
-x,-y,1/2+z
1/2-x,1/2+y,1/2+z
1/2+x,1/2-y,+z

loop_
_atom_site_label
_atom_site_fract_x
_atom_site_fract_y
_atom_site_fract_z
_atom_site_U_iso_or_equiv
_atom_site_adp_type
_atom_site_occupancy
Ru .417791(10) .54995(2) .50000(1) .01327(12) Uani 1.00000
P1 .38952(4) .56847(7) .36512(5) .0138(3) Uani 1.00000
C111 .34043(15) .7108(3) .33524(17) .0162(12) Uani 1.00000
C112 .27156(15) .7109(3) .2973(2) .0201(13) Uani 1.00000
C113 .23867(19) .8205(4) .2718(2) .0259(16) Uani 1.00000
C114 .2731(2) .9349(3) .2842(3) .0309(19) Uani 1.00000
C115 .3404(2) .9372(3) .3244(3) .037(2) Uani 1.00000
C116 .37301(18) .8268(3) .3497(2) .0288(16) Uani 1.00000
C121 .32944(17) .4495(2) .3200(2) .0168(14) Uani 1.00000
C122 .32528(18) .4273(3) .2350(2) .0214(14) Uani 1.00000
C123 .2747(2) .3428(3) .2034(2) .0257(16) Uani 1.00000
C124 .22792(17) .2786(3) .2555(3) .0275(15) Uani 1.00000
C125 .23133(17) .2987(3) .3401(2) .0255(15) Uani 1.00000
C126 .28222(17) .3836(3) .3720(2) .0235(14) Uani 1.00000
C10 .47205(16) .5800(3) .2981(2) .0204(14) Uani 1.00000
C20 .54392(18) .5562(3) .3448(2) .0184(14) Uani 1.00000
P2 .53369(4) .58110(7) .45790(5) .0138(3) Uani 1.00000
C211 .57125(17) .7382(3) .4749(2) .0186(13) Uani 1.00000
C212 .57605(18) .8281(4) .4132(3) .0282(18) Uani 1.00000
C213 .6032(3) .9477(3) .4300(4) .037(2) Uani 1.00000
C214 .6258(2) .9790(4) .5080(4) .040(2) Uani 1.00000
C215 .6219(2) .8913(4) .5702(3) .0332(18) Uani 1.00000
C216 .59452(18) .7710(3) .5542(2) .0243(15) Uani 1.00000
C221 .60778(14) .4851(3) .5016(2) .0177(12) Uani 1.00000
C222 .68031(17) .5044(3) .4766(2) .0258(15) Uani 1.00000
C223 .73599(18) .4301(4) .5100(3) .0315(18) Uani 1.00000
C224 .7195(2) .3381(3) .5664(2) .0289(16) Uani 1.00000
C225 .64764(18) .3181(3) .5912(2) .0247(14) Uani 1.00000
C226 .59155(17) .3921(3) .5588(2) .0204(14) Uani 1.00000
C1 .43507(18) .3622(3) .4727(2) .0194(13) Uani 1.00000
O1 .45961(13) .3519(2) .39196(15) .0244(11) Uani 1.00000
C11 .4770(3) .2378(4) .3517(3) .054(3) Uani 1.00000
C2 .42377(17) .2484(3) .5098(2) .0228(15) Uani 1.00000
O3 .41734(15) .2859(3) .65707(18) .0348(16) Uani 1.00000
C3 .41328(17) .2190(4) .5954(3) .0246(17) Uani 1.00000
O4 .39956(17) .0938(3) .6036(2) .0321(14) Uani 1.00000
C5 .3997(3) .0425(4) .6854(3) .034(2) Uani 1.00000
C6 .4767(3) .0151(5) .7124(3) .043(2) Uani 1.00000
C101 .3280(2) .5328(3) .5934(2) .0271(16) Uani 1.00000
C102 .31411(17) .6388(4) .5435(2) .0309(17) Uani 1.00000
C103 .3707(2) .7268(3) .5555(2) .0322(17) Uani 1.00000
C104 .42102(17) .6748(4) .6132(3) .0280(19) Uani 1.00000
C105 .3946(2) .5539(3) .6373(2) .0256(19) Uani 1.00000
H112 .24769 .63251 .28763 .02600 Uiso 1.00000
H113 .19028 .81725 .24684 .03000 Uiso 1.00000
H114 .25307 1.01353 .26363 .03800 Uiso 1.00000
H115 .36341 1.01739 .33524 .04400 Uiso 1.00000
H116 .41877 .82806 .37680 .03600 Uiso 1.00000
H122 .35764 .46858 .19827 .02700 Uiso 1.00000
H123 .27397 .32907 .14486 .03100 Uiso 1.00000
H124 .19373 .22007 .23275 .03500 Uiso 1.00000
H125 .20048 .25227 .37537 .03300 Uiso 1.00000
H126 .28439 .39794 .43003 .02600 Uiso 1.00000
H10a .47394 .65793 .27277 .02500 Uiso 1.00000
H10b .46787 .51545 .25545 .02500 Uiso 1.00000
H20a .55967 .47146 .33492 .02200 Uiso 1.00000
H20b .58009 .61140 .32360 .02200 Uiso 1.00000
H212 .55790 .80863 .35740 .03600 Uiso 1.00000
H213 .61183 1.00594 .38483 .04400 Uiso 1.00000
H214 .64313 1.06109 .51896 .04900 Uiso 1.00000
H215 .63699 .91608 .62366 .04300 Uiso 1.00000
H216 .59135 .70950 .59661 .03100 Uiso 1.00000
H222 .69054 .56851 .43716 .03100 Uiso 1.00000
H223 .78518 .44396 .49292 .04000 Uiso 1.00000
H224 .75715 .28470 .58631 .03700 Uiso 1.00000
H225 .63600 .25475 .63031 .03100 Uiso 1.00000
H226 .54247 .37819 .57513 .02500 Uiso 1.00000
H11a .50929 .19129 .38635 .08300 Uiso 1.00000
H11b .43345 .19112 .34329 .08300 Uiso 1.00000
H11c .50081 .25402 .30028 .08300 Uiso 1.00000
H2 .42204 .17670 .47290 .02800 Uiso 1.00000
H5a .37511 .09910 .72115 .04200 Uiso 1.00000
H5b .37040 -.03445 .68384 .04200 Uiso 1.00000
H6a .47882 -.01877 .76503 .06500 Uiso 1.00000
H6b .50025 -.04122 .67349 .06500 Uiso 1.00000
H6c .50496 .09233 .71081 .06500 Uiso 1.00000
H101 .29715 .46216 .59792 .03500 Uiso 1.00000
H102 .27325 .64710 .50671 .03600 Uiso 1.00000
H103 .37466 .80537 .52825 .04000 Uiso 1.00000
H104 .46357 .71359 .63208 .03600 Uiso 1.00000
H105 .41895 .49992 .67466 .03300 Uiso 1.00000

loop_
_atom_site_aniso_label
_atom_site_aniso_U_11
_atom_site_aniso_U_22
_atom_site_aniso_U_33
_atom_site_aniso_U_12
_atom_site_aniso_U_13
_atom_site_aniso_U_23
Ru .01178(12) .01676(12) .01128(12) .00016(6) .00052(8) -.00082(9)
P1 .0134(4) .0153(3) .0127(3) -.0008(2) -.0003(3) -.0001(3)
C111 .0166(12) .0170(12) .0151(12) -.0002(9) -.0013(9) .0017(10)
C112 .0180(12) .0186(13) .0236(14) .0016(11) -.0020(10) -.0022(11)
C113 .0254(14) .0294(17) .0229(16) .0093(12) -.0006(11) -.0019(12)
C114 .035(2) .0233(16) .034(2) .0086(13) -.0035(16) .0023(13)
C115 .034(2) .0177(15) .058(3) -.0033(12) -.001(2) .0060(15)
C116 .0223(15) .0222(14) .042(2) -.0037(12) -.0078(13) .0016(14)
C121 .0184(13) .0175(14) .0144(14) -.0001(9) -.0027(11) -.0029(9)
C122 .0251(14) .0213(12) .0180(16) -.0012(10) -.0014(11) -.0025(11)
C123 .0293(16) .0252(16) .0226(15) .0001(13) -.0065(12) -.0072(12)
C124 .0262(14) .0201(13) .0361(17) -.0022(10) -.0127(15) -.0037(14)
C125 .0227(14) .0239(14) .0298(16) -.0088(11) -.0059(12) .0038(12)
C126 .0209(14) .0273(14) .0223(14) -.0058(11) -.0037(11) .0025(12)
C10 .0142(13) .0320(16) .0148(13) .0024(11) -.0000(10) .0031(11)
C20 .0157(13) .0228(14) .0167(15) -.0004(9) .0053(11) -.0025(10)
P2 .0122(3) .0153(3) .0139(3) .0001(2) -.0003(2) -.0003(3)
C211 .0136(11) .0188(14) .0235(14) .0003(10) -.0012(10) -.0029(11)
C212 .0264(16) .0197(16) .039(2) -.0037(12) -.0069(13) .0018(15)
C213 .028(2) .0190(18) .065(3) -.0043(12) -.009(2) .0080(16)
C214 .0332(17) .0198(14) .068(3) -.0051(13) -.000(2) -.011(2)
C215 .0236(15) .036(2) .040(2) -.0025(14) -.0001(14) -.0193(16)
C216 .0189(13) .0283(18) .0256(16) -.0034(12) .0016(12) -.0085(14)
C221 .0160(12) .0202(12) .0169(11) .0001(10) -.0017(12) -.0042(13)
C222 .0178(13) .0325(17) .0272(16) .0051(12) .0000(11) .0017(13)
C223 .0142(14) .0394(17) .041(2) .0071(11) -.0006(15) -.0050(17)
C224 .0278(16) .0316(17) .0271(16) .0103(13) -.0073(13) -.0025(13)
C225 .0289(15) .0217(14) .0236(14) .0060(12) -.0086(12) -.0015(12)
C226 .0180(13) .0208(15) .0225(15) .0014(10) -.0051(11) -.0029(12)
C1 .0180(12) .0183(13) .0218(13) -.0022(11) -.0024(11) .0008(11)
O1 .0299(11) .0199(10) .0234(11) .0014(8) .0034(9) -.0074(9)
C11 .102(4) .0250(18) .036(2) .005(2) .027(2) -.0100(16)
C2 .0277(14) .0188(14) .0218(17) -.0017(10) -.0012(11) .0012(13)
O3 .0537(19) .0287(14) .0221(14) .0016(10) .0040(10) .0013(12)
C3 .0238(16) .0224(18) .0276(18) -.0031(11) .0006(11) .0063(14)
O4 .0375(13) .0239(13) .0350(15) -.0098(11) -.0055(12) .0078(11)
C5 .040(2) .027(2) .033(2) -.0041(14) .007(2) .0129(14)
C6 .046(2) .044(2) .039(2) .022(2) .0014(18) .0126(19)
C101 .0251(16) .0341(16) .0219(16) -.0087(13) .0092(13) -.0077(13)
C102 .0150(13) .056(2) .0221(15) .0117(14) .0025(11) -.0013(15)
C103 .044(2) .0244(16) .0278(16) .0115(14) .0133(14) -.0057(13)
C104 .0282(18) .033(2) .0231(18) -.0031(12) .0073(11) -.0138(15)
C105 .030(2) .033(2) .0136(16) .0077(13) .0062(15) -.0018(11)

loop_
_atom_type_symbol
_atom_type_oxidation_number
_atom_type_number_in_cell
_atom_type_scat_dispersion_real
_atom_type_scat_dispersion_imag
_atom_type_scat_source
C 0 148 .002 .002 'Int Tables Vol IV Tables 2.2B and 2.3.1'
H 0 152 0 0 'Int Tables Vol IV Tables 2.2B and 2.3.1'
O 0 12 .008 .006 'Int Tables Vol IV Tables 2.2B and 2.3.1'
P 0 8 .09 .095 'Int Tables Vol IV Tables 2.2B and 2.3.1'
Ru 0 4 -1.42 .836 'Int Tables Vol IV Tables 2.2B and 2.3.1'

loop_
_geom_angle_atom_site_label_1
_geom_angle_atom_site_label_2
_geom_angle_atom_site_label_3
_geom_angle
P1 Ru P2 84.79(3)
P1 Ru C1 85.05(9)
P1 Ru C101 119.60(10)
P1 Ru C102 94.22(9)
P1 Ru C103 102.98(10)
P1 Ru C104 137.55(11)
P1 Ru C105 155.15(11)
P2 Ru C1 86.29(9)
P2 Ru C101 155.04(9)
P2 Ru C102 146.25(11)
P2 Ru C103 110.82(10)
P2 Ru C104 97.67(9)
P2 Ru C105 118.11(12)
C1 Ru C101 100.14(13)
C1 Ru C102 127.32(14)
C1 Ru C103 161.48(13)
C1 Ru C104 137.35(14)
C1 Ru C105 104.79(13)
C101 Ru C102 36.87(13)
C101 Ru C103 61.36(13)
C101 Ru C104 61.39(13)
C101 Ru C105 36.95(15)
C102 Ru C103 36.56(14)
C102 Ru C104 61.14(12)
C102 Ru C105 61.54(14)
C103 Ru C104 36.63(14)
C103 Ru C105 61.48(13)
C104 Ru C105 36.87(14)
Ru P1 C111 116.20(10)
Ru P1 C121 117.62(10)
Ru P1 C10 112.65(10)
C111 P1 C121 100.17(13)
C111 P1 C10 100.83(14)
C121 P1 C10 107.39(15)
P1 C111 C112 123.9(2)
P1 C111 C116 118.9(2)
C112 C111 C116 117.2(3)
C111 C112 C113 121.6(3)
C111 C112 H112 118.7
C113 C112 H112 119.6
C112 C113 C114 120.4(3)
C112 C113 H113 119.4
C114 C113 H113 120.2
C113 C114 C115 118.9(3)
C113 C114 H114 122.6
C115 C114 H114 118.5
C114 C115 C116 120.3(3)
C114 C115 H115 118.8
C116 C115 H115 120.8
C111 C116 C115 121.6(3)
C111 C116 H116 118.0
C115 C116 H116 120.4
P1 C121 C122 122.9(2)
P1 C121 C126 118.6(2)
C122 C121 C126 118.3(3)
C121 C122 C123 120.6(3)
C121 C122 H122 120.3
C123 C122 H122 119.0
C122 C123 C124 120.5(3)
C122 C123 H123 118.2
C124 C123 H123 121.3
C123 C124 C125 119.9(3)
C123 C124 H124 119.4
C125 C124 H124 120.7
C124 C125 C126 119.7(3)
C124 C125 H125 119.2
C126 C125 H125 121.0
C121 C126 C125 121.0(3)
C121 C126 H126 119.3
C125 C126 H126 119.7
P1 C10 C20 113.2(2)
P1 C10 H10a 110.3
P1 C10 H10b 107.5
C20 C10 H10a 109.5
C20 C10 H10b 107.3
H10a C10 H10b 108.9
C10 C20 P2 112.0(2)
C10 C20 H20a 109.2
C10 C20 H20b 108.3
P2 C20 H20a 109.1
P2 C20 H20b 109.7
H20a C20 H20b 108.4
Ru P2 C20 111.83(11)
Ru P2 C211 116.25(10)
Ru P2 C221 119.58(10)
C20 P2 C211 103.94(14)
C20 P2 C221 103.03(15)
C211 P2 C221 100.19(14)
P2 C211 C212 123.3(3)
P2 C211 C216 118.8(3)
C212 C211 C216 117.9(3)
C211 C212 C213 121.0(4)
C211 C212 H212 119.5
C213 C212 H212 119.5
C212 C213 C214 120.6(4)
C212 C213 H213 119.7
C214 C213 H213 119.2
C213 C214 C215 119.5(4)
C213 C214 H214 119.9
C215 C214 H214 120.5
C214 C215 C216 120.5(4)
C214 C215 H215 117.7
C216 C215 H215 121.9
C211 C216 C215 120.5(3)
C211 C216 H216 118.1
C215 C216 H216 121.4
P2 C221 C222 120.2(2)
P2 C221 C226 119.8(2)
C222 C221 C226 120.0(3)
C221 C222 C223 119.5(3)
C221 C222 H222 119.0
C223 C222 H222 121.5
C222 C223 C224 120.2(3)
C222 C223 H223 119.1
C224 C223 H223 120.7
C223 C224 C225 120.6(3)
C223 C224 H224 119.8
C225 C224 H224 119.5
C224 C225 C226 119.9(3)
C224 C225 H225 120.9
C226 C225 H225 119.2
C221 C226 C225 119.9(3)
C221 C226 H226 120.0
C225 C226 H226 120.1
Ru C1 O1 109.1(2)
Ru C1 C2 137.7(3)
O1 C1 C2 113.0(3)
C1 O1 C11 125.1(3)
O1 C11 H11a 108.4
O1 C11 H11b 109.2
O1 C11 H11c 110.3
H11a C11 H11b 109.2
H11a C11 H11c 109.1
H11b C11 H11c 110.7
C1 C2 C3 129.6(3)
C1 C2 H2 115.8
C3 C2 H2 114.6
C2 C3 O3 130.5(4)
C2 C3 O4 109.5(3)
O3 C3 O4 120.0(4)
C3 O4 C5 117.6(3)
O4 C5 C6 110.2(4)
O4 C5 H5a 108.5
O4 C5 H5b 107.1
C6 C5 H5a 113.0
C6 C5 H5b 110.9
H5a C5 H5b 106.9
C5 C6 H6a 112.5
C5 C6 H6b 110.4
C5 C6 H6c 108.9
H6a C6 H6b 109.7
H6a C6 H6c 109.4
H6b C6 H6c 105.8
Ru C101 C102 71.3(2)
Ru C101 C105 72.5(2)
Ru C101 H101 123.7
C102 C101 C105 108.2(3)
C102 C101 H101 125.2
C105 C101 H101 126.6
Ru C102 C101 71.8(2)
Ru C102 C103 72.8(2)
Ru C102 H102 120.3
C101 C102 C103 108.8(3)
C101 C102 H102 124.7
C103 C102 H102 126.5
Ru C103 C102 70.6(2)
Ru C103 C104 71.9(2)
Ru C103 H103 121.5
C102 C103 C104 107.8(3)
C102 C103 H103 125.4
C104 C103 H103 126.8
Ru C104 C103 71.5(2)
Ru C104 C105 71.4(2)
Ru C104 H104 123.2
C103 C104 C105 108.2(3)
C103 C104 H104 125.5
C105 C104 H104 126.3
Ru C105 C101 70.6(2)
Ru C105 C104 71.7(2)
Ru C105 H105 121.8
C101 C105 C104 107.1(3)
C101 C105 H105 128.5
C104 C105 H105 124.4

loop_
_geom_bond_atom_site_label_1
_geom_bond_atom_site_label_2
_geom_bond_distance
Ru P1 2.2526(9)
Ru P2 2.2499(7)
Ru C1 2.077(3)
Ru C101 2.239(4)
Ru C102 2.233(3)
Ru C103 2.262(4)
Ru C104 2.268(4)
Ru C105 2.264(4)
P1 C111 1.830(3)
P1 C121 1.831(3)
P1 C10 1.863(3)
C111 C112 1.400(4)
C111 C116 1.394(4)
C112 C113 1.379(5)
C112 H112 .957
C113 C114 1.389(5)
C113 H113 .973
C114 C115 1.392(6)
C114 H114 .974
C115 C116 1.383(5)
C115 H115 .971
C116 H116 .944
C121 C122 1.397(5)
C121 C126 1.397(4)
C122 C123 1.391(5)
C122 H122 .948
C123 C124 1.383(5)
C123 H123 .959
C124 C125 1.388(6)
C124 H124 .957
C125 C126 1.398(5)
C125 H125 .943
C126 H126 .952
C10 C20 1.537(4)
C10 H10a .928
C10 H10b .978
C20 P2 1.860(3)
C20 H20a .963
C20 H20b .950
P2 C211 1.834(3)
P2 C221 1.840(3)
C211 C212 1.388(5)
C211 C216 1.398(5)
C212 C213 1.397(5)
C212 H212 .985
C213 C214 1.369(8)
C213 H213 .973
C214 C215 1.377(7)
C214 H214 .949
C215 C216 1.403(5)
C215 H215 .947
C216 H216 .952
C221 C222 1.402(4)
C221 C226 1.389(5)
C222 C223 1.399(5)
C222 H222 .955
C223 C224 1.375(6)
C223 H223 .952
C224 C225 1.391(5)
C224 H224 .950
C225 C226 1.397(5)
C225 H225 .951
C226 H226 .947
C1 O1 1.387(4)
C1 C2 1.371(5)
O1 C11 1.419(5)
C11 H11a .954
C11 H11b .949
C11 H11c .954
C2 C3 1.434(6)
C2 H2 .972
O3 C3 1.230(5)
C3 O4 1.367(5)
O4 C5 1.434(6)
C5 C6 1.502(7)
C5 H5a .950
C5 H5b .981
C6 H6a .927
C6 H6b .971
C6 H6c .974
C101 C102 1.414(5)
C101 C105 1.427(6)
C101 H101 .945
C102 C103 1.410(5)
C102 H102 .959
C103 C104 1.424(6)
C103 H103 .951
C104 C105 1.433(6)
C104 H104 .932
C105 H105 .947
